data_4312479
loop_
_publ_author_name
'M. Mas-Torrent'
'S. S. Turner'
'K. Wurst'
'J. Vidal-Gancedo'
'X. Ribas'
'J. Veciana'
'P. Day'
'C. Rovira'

_publ_section_title
;
 Bulk Spontaneous Magnetization in the New Radical Cation Salt
 TM-TTF[Cr(NCS)4(isoquinoline)2] (TM-TTF = Tetramethyltetrathiafulvalene)
;
_journal_name_full 'Inorganic Chemistry'
_journal_page_first 7544
_journal_page_last 7549
_journal_paper_doi 10.1021/ic034379c
_journal_volume 42
_journal_year 2003
_chemical_formula_sum 'C32 H26 Cr N6 S8'
_chemical_formula_weight 803.07
_chemical_name_systematic
; 
 ? 
;
_space_group_IT_number 2
_symmetry_cell_setting triclinic
_symmetry_space_group_name_Hall '-P 1'
_symmetry_space_group_name_H-M 'P -1'
_atom_sites_solution_hydrogens geom
_atom_sites_solution_primary direct
_atom_sites_solution_secondary difmap
_audit_creation_method SHELXL
_cell_angle_alpha 89.244(9)
_cell_angle_beta 88.114(9)
_cell_angle_gamma 74.227(7)
_cell_formula_units_Z 1
_cell_length_a 8.269(1)
_cell_length_b 10.211(2)
_cell_length_c 11.176(2)
_cell_measurement_reflns_used 3440
_cell_measurement_temperature 213(2)
_cell_measurement_theta_max 20.0
_cell_measurement_theta_min 1.0
_cell_volume 907.6(3)
_computing_data_collection 'Kappa CCD'
_computing_data_reduction 'DENZO and SKALEPACK'
_computing_structure_refinement 'SHELXL-93 (Sheldrick, 1993)'
_computing_structure_solution 'SHELXS-86 (Sheldrick, 1990)'
_diffrn_ambient_temperature 213(2)
_diffrn_measurement_device 'Kappa CCD'
_diffrn_measurement_method phi-scans
_diffrn_radiation_monochromator graphite
_diffrn_radiation_source 'fine-focus sealed tube'
_diffrn_radiation_type MoK\a
_diffrn_radiation_wavelength 0.71073
_diffrn_reflns_av_R_equivalents 0.0310
_diffrn_reflns_av_sigmaI/netI 0.0515
_diffrn_reflns_limit_h_max 7
_diffrn_reflns_limit_h_min 0
_diffrn_reflns_limit_k_max 9
_diffrn_reflns_limit_k_min -9
_diffrn_reflns_limit_l_max 10
_diffrn_reflns_limit_l_min -10
_diffrn_reflns_number 2849
_diffrn_reflns_theta_max 19.99
_diffrn_reflns_theta_min 1.82
_diffrn_standards_decay_% 0
_exptl_absorpt_coefficient_mu 0.808
_exptl_absorpt_correction_type none
_exptl_crystal_colour 'dark brown'
_exptl_crystal_density_diffrn 1.469
_exptl_crystal_description prism
_exptl_crystal_F_000 412
_exptl_crystal_size_max 0.2
_exptl_crystal_size_mid 0.1
_exptl_crystal_size_min 0.05
_refine_diff_density_max 0.190
_refine_diff_density_min -0.221
_refine_diff_density_rms 0.045
_refine_ls_extinction_method none
_refine_ls_goodness_of_fit_all 1.065
_refine_ls_goodness_of_fit_obs 1.109
_refine_ls_hydrogen_treatment riding
_refine_ls_matrix_type full
_refine_ls_number_parameters 216
_refine_ls_number_reflns 1549
_refine_ls_number_restraints 0
_refine_ls_restrained_S_all 1.080
_refine_ls_restrained_S_obs 1.109
_refine_ls_R_factor_all 0.0465
_refine_ls_R_factor_obs 0.0331
_refine_ls_shift/esd_max 0.003
_refine_ls_shift/esd_mean 0.000
_refine_ls_structure_factor_coef Fsqd
_refine_ls_weighting_details 'w=1/[\s^2^(Fo^2^)+(0.0188P)^2^+0.6043P] where P=(Fo^2^+2Fc^2^)/3'
_refine_ls_weighting_scheme calc
_refine_ls_wR_factor_all 0.0791
_refine_ls_wR_factor_obs 0.0725
_reflns_number_observed 1340
_reflns_number_total 1629
_reflns_observed_criterion >2sigma(I)
_cod_data_source_file ic034379csi20030408_121503.cif
_cod_data_source_block 213
_cod_depositor_comments
;
The following automatic conversions were performed:

'_refine_ls_weighting_scheme' value 'calc
w=1/[\s^2^(Fo^2^)+(0.0188P)^2^+0.6043P] where P=(Fo^2^+2Fc^2^)/3' was
changed to 'calc'. New tag '_refine_ls_weighting_details' was
created. The value of the new tag was set to
'w=1/[\s^2^(Fo^2^)+(0.0188P)^2^+0.6043P] where P=(Fo^2^+2Fc^2^)/3'.

Automatic conversion script
Id: cif_fix_values 3143 2015-03-26 13:38:13Z robertas 
;
_cod_database_code 4312479

loop_
_symmetry_equiv_pos_as_xyz
'x, y, z'
'-x, -y, -z'

loop_
_atom_site_aniso_label
_atom_site_aniso_U_11
_atom_site_aniso_U_22
_atom_site_aniso_U_33
_atom_site_aniso_U_23
_atom_site_aniso_U_13
_atom_site_aniso_U_12
Cr1 0.0321(7) 0.0284(6) 0.0339(6) 0.0013(5) 0.0010(5) -0.0037(5)
S1 0.0487(9) 0.0336(7) 0.0500(8) -0.0008(6) 0.0042(6) -0.0110(6)
S2 0.0483(9) 0.0281(7) 0.0619(8) -0.0043(6) 0.0003(7) -0.0079(6)
S3 0.0513(10) 0.0780(11) 0.0823(11) 0.0155(8) -0.0303(8) -0.0077(8)
S4 0.0545(9) 0.0332(7) 0.0462(8) 0.0066(6) 0.0048(6) -0.0102(6)
N1 0.033(3) 0.031(2) 0.029(2) 0.003(2) 0.000(2) -0.005(2)
N2 0.035(3) 0.038(2) 0.043(2) -0.003(2) -0.006(2) -0.002(2)
N3 0.043(3) 0.030(2) 0.039(2) 0.001(2) 0.008(2) -0.004(2)
C1 0.048(3) 0.029(3) 0.031(3) 0.001(2) 0.001(2) -0.011(2)
C2 0.047(3) 0.031(3) 0.029(3) -0.003(2) -0.002(2) -0.003(3)
C3 0.050(3) 0.029(3) 0.035(3) -0.005(2) -0.003(2) 0.001(3)
C4 0.031(3) 0.040(3) 0.038(3) -0.003(2) -0.004(2) -0.010(3)
C5 0.037(3) 0.028(3) 0.045(3) -0.008(2) -0.004(2) -0.007(2)
C6 0.030(3) 0.036(3) 0.027(2) 0.002(2) -0.003(2) 0.000(3)
C7 0.038(3) 0.034(3) 0.042(3) -0.001(2) -0.004(2) 0.001(3)
C8 0.038(4) 0.044(3) 0.044(3) 0.001(2) 0.006(2) 0.011(3)
C9 0.035(3) 0.054(4) 0.053(3) 0.007(3) 0.007(3) -0.001(3)
C10 0.037(4) 0.041(3) 0.055(3) 0.003(3) 0.005(3) -0.006(3)
C11 0.030(3) 0.034(3) 0.032(3) 0.005(2) 0.000(2) -0.003(3)
C12 0.039(3) 0.031(3) 0.035(3) 0.005(2) -0.002(2) -0.010(3)
C13 0.031(3) 0.030(3) 0.045(3) -0.005(2) 0.002(3) -0.003(2)
C14 0.030(3) 0.030(3) 0.035(3) -0.008(2) 0.002(2) -0.003(2)
C21 0.051(4) 0.050(3) 0.044(3) -0.001(2) 0.003(3) -0.003(3)
C31 0.067(4) 0.042(3) 0.062(3) -0.015(3) -0.007(3) -0.002(3)

loop_
_atom_site_label
_atom_site_type_symbol
_atom_site_fract_x
_atom_site_fract_y
_atom_site_fract_z
_atom_site_U_iso_or_equiv
_atom_site_thermal_displace_type
_atom_site_occupancy
_atom_site_calc_flag
_atom_site_refinement_flags
_atom_site_disorder_group
Cr1 Cr 0.0000 0.5000 0.0000 0.0324(3) Uani 1 d S .
S1 S 0.2319(2) 0.04317(11) 0.53634(10) 0.0442(4) Uani 1 d . .
S2 S 0.4561(2) 0.21496(11) 0.53731(11) 0.0466(4) Uani 1 d . .
S3 S 0.4308(2) 0.45388(15) 0.27507(13) 0.0720(5) Uani 1 d . .
S4 S 0.1259(2) 0.79785(11) -0.29222(10) 0.0452(4) Uani 1 d . .
N1 N 0.1626(5) 0.3190(3) -0.0646(3) 0.0320(9) Uani 1 d . .
N2 N 0.1701(5) 0.5140(3) 0.1172(3) 0.0400(10) Uani 1 d . .
N3 N 0.0917(4) 0.6093(4) -0.1185(3) 0.0388(10) Uani 1 d . .
C1 C 0.4337(5) 0.0553(4) 0.5155(3) 0.0358(11) Uani 1 d . .
C2 C 0.1421(6) 0.2110(4) 0.5770(4) 0.0369(12) Uani 1 d . .
C3 C 0.2469(6) 0.2909(4) 0.5764(4) 0.0401(12) Uani 1 d . .
C4 C 0.1027(5) 0.2079(5) -0.0813(4) 0.0360(11) Uani 1 d . .
H4 H -0.0124 0.2166 -0.0670 0.043 Uiso 1 calc . .
C5 C 0.2039(6) 0.0859(4) -0.1178(4) 0.0369(11) Uani 1 d . .
H5 H 0.1576 0.0125 -0.1281 0.044 Uiso 1 calc . .
C6 C 0.3768(6) 0.0676(4) -0.1403(3) 0.0328(11) Uani 1 d . .
C7 C 0.4898(6) -0.0570(4) -0.1776(4) 0.0401(12) Uani 1 d . .
H7 H 0.4501 -0.1337 -0.1896 0.048 Uiso 1 calc . .
C8 C 0.6543(6) -0.0654(5) -0.1960(4) 0.0466(13) Uani 1 d . .
H8 H 0.7283 -0.1485 -0.2207 0.056 Uiso 1 calc . .
C9 C 0.7176(6) 0.0476(5) -0.1790(4) 0.0498(13) Uani 1 d . .
H9 H 0.8328 0.0395 -0.1923 0.060 Uiso 1 calc . .
C10 C 0.6107(6) 0.1700(5) -0.1429(4) 0.0455(13) Uani 1 d . .
H10 H 0.6527 0.2455 -0.1314 0.055 Uiso 1 calc . .
C11 C 0.4396(6) 0.1816(4) -0.1232(4) 0.0333(11) Uani 1 d . .
C12 C 0.3241(6) 0.3042(4) -0.0859(4) 0.0348(11) Uani 1 d . .
H12 H 0.3652 0.3804 -0.0755 0.042 Uiso 1 calc . .
C13 C 0.2786(6) 0.4881(4) 0.1832(4) 0.0363(12) Uani 1 d . .
C14 C 0.1058(5) 0.6886(4) -0.1906(4) 0.0324(11) Uani 1 d . .
C21 C -0.0414(6) 0.2503(5) 0.6093(4) 0.0505(13) Uani 1 d . .
H21A H -0.0697(9) 0.1758(11) 0.6520(21) 0.076 Uiso 1 calc R .
H21B H -0.1055(6) 0.2704(26) 0.5370(4) 0.076 Uiso 1 calc R .
H21C H -0.0682(8) 0.3302(16) 0.6600(19) 0.076 Uiso 1 calc R .
C31 C 0.2028(6) 0.4388(4) 0.6057(4) 0.0594(15) Uani 1 d . .
H31A H 0.2660(28) 0.4525(6) 0.6739(17) 0.089 Uiso 1 calc R .
H31B H 0.0834(9) 0.4711(8) 0.6251(26) 0.089 Uiso 1 calc R .
H31C H 0.2303(35) 0.4891(6) 0.5374(10) 0.089 Uiso 1 calc R .

loop_
_atom_type_symbol
_atom_type_description
_atom_type_scat_dispersion_real
_atom_type_scat_dispersion_imag
_atom_type_scat_source
C C 0.0033 0.0016 'International Tables Vol C Tables 4.2.6.8 and 6.1.1.4'
H H 0.0000 0.0000 'International Tables Vol C Tables 4.2.6.8 and 6.1.1.4'
N N 0.0061 0.0033 'International Tables Vol C Tables 4.2.6.8 and 6.1.1.4'
S S 0.1246 0.1234 'International Tables Vol C Tables 4.2.6.8 and 6.1.1.4'
Cr Cr 0.3209 0.6236 'International Tables Vol C Tables 4.2.6.8 and 6.1.1.4'

loop_
_geom_angle_atom_site_label_1
_geom_angle_atom_site_label_2
_geom_angle_atom_site_label_3
_geom_angle
_geom_angle_site_symmetry_1
_geom_angle_site_symmetry_3
_geom_angle_publ_flag
N3 Cr1 N3 180.0 2_565 . ?
N3 Cr1 N2 89.06(14) 2_565 . ?
N3 Cr1 N2 90.94(14) . . ?
N3 Cr1 N2 90.94(14) 2_565 2_565 ?
N3 Cr1 N2 89.06(14) . 2_565 ?
N2 Cr1 N2 180.0 . 2_565 ?
N3 Cr1 N1 91.56(13) 2_565 2_565 ?
N3 Cr1 N1 88.44(13) . 2_565 ?
N2 Cr1 N1 90.23(14) . 2_565 ?
N2 Cr1 N1 89.77(14) 2_565 2_565 ?
N3 Cr1 N1 88.44(13) 2_565 . ?
N3 Cr1 N1 91.56(13) . . ?
N2 Cr1 N1 89.77(14) . . ?
N2 Cr1 N1 90.23(14) 2_565 . ?
N1 Cr1 N1 180.0 2_565 . ?
C1 S1 C2 96.8(2) . . ?
C1 S2 C3 96.2(2) . . ?
C12 N1 C4 117.6(4) . . ?
C12 N1 Cr1 122.7(3) . . ?
C4 N1 Cr1 119.6(3) . . ?
C13 N2 Cr1 163.2(4) . . ?
C14 N3 Cr1 163.9(3) . . ?
C1 C1 S2 123.3(4) 2_656 . ?
C1 C1 S1 122.4(4) 2_656 . ?
S2 C1 S1 114.3(2) . . ?
C3 C2 C21 127.4(4) . . ?
C3 C2 S1 115.7(3) . . ?
C21 C2 S1 116.8(3) . . ?
C2 C3 C31 126.9(4) . . ?
C2 C3 S2 116.9(3) . . ?
C31 C3 S2 116.2(4) . . ?
C5 C4 N1 122.3(4) . . ?
C4 C5 C6 121.1(4) . . ?
C5 C6 C11 117.0(4) . . ?
C5 C6 C7 124.0(4) . . ?
C11 C6 C7 118.9(4) . . ?
C8 C7 C6 119.9(4) . . ?
C7 C8 C9 121.5(4) . . ?
C10 C9 C8 119.9(4) . . ?
C9 C10 C11 119.9(4) . . ?
C10 C11 C12 122.5(4) . . ?
C10 C11 C6 119.9(4) . . ?
C12 C11 C6 117.6(4) . . ?
N1 C12 C11 124.4(4) . . ?
N2 C13 S3 179.2(4) . . ?
N3 C14 S4 179.4(4) . . ?

loop_
_geom_bond_atom_site_label_1
_geom_bond_atom_site_label_2
_geom_bond_distance
_geom_bond_site_symmetry_2
_geom_bond_publ_flag
Cr1 N3 1.982(4) 2_565 ?
Cr1 N3 1.982(4) . ?
Cr1 N2 1.988(4) . ?
Cr1 N2 1.988(4) 2_565 ?
Cr1 N1 2.089(3) 2_565 ?
Cr1 N1 2.089(3) . ?
S1 C1 1.715(4) . ?
S1 C2 1.733(4) . ?
S2 C1 1.712(4) . ?
S2 C3 1.737(5) . ?
S3 C13 1.612(5) . ?
S4 C14 1.617(5) . ?
N1 C12 1.316(5) . ?
N1 C4 1.373(5) . ?
N2 C13 1.152(5) . ?
N3 C14 1.161(5) . ?
C1 C1 1.382(8) 2_656 ?
C2 C3 1.341(6) . ?
C2 C21 1.494(6) . ?
C3 C31 1.493(6) . ?
C4 C5 1.357(6) . ?
C5 C6 1.405(6) . ?
C6 C11 1.415(6) . ?
C6 C7 1.417(6) . ?
C7 C8 1.348(6) . ?
C8 C9 1.408(6) . ?
C9 C10 1.377(6) . ?
C10 C11 1.397(6) . ?
C11 C12 1.411(6) . ?
